data_2013496
loop_
_publ_author_name
'Smith, Christopher B.'
'Lincoln, Stephen F.'
'Taylor, Max R.'
'Wainwright, Kevin P.'

_publ_section_title
;\L-{1,4,7,10-Tetrakis[(<i>S</i>)-2-hydroxypropyl-\k<i>O</i>]-1,4,7,10-tetraazacyclododecane-\k^4^<i>N</i>}cadmium(II)
 bis(2,4,6-trinitrophenolate) acetonitrile solvate
;
_journal_issue 9
_journal_name_full 'Acta Crystallographica Section C'
_journal_page_first m358
_journal_page_last m360
_journal_paper_doi 10.1107/S0108270103016007
_journal_volume 59
_journal_year 2003
_chemical_formula_iupac '[Cd (C20 H44 N4 O4)], (C6 H2 N3 O7)2, C2 H3 N'
_chemical_formula_moiety 'C20 H44 Cd1 N4 O4 2+, 2C6 H2 N3 O7 1-, C2 H3 N1'
_chemical_formula_sum 'C34 H51 Cd N11 O18'
_chemical_formula_weight 1014.25
_space_group_IT_number 4
_symmetry_cell_setting monoclinic
_symmetry_space_group_name_Hall 'P 2yb'
_symmetry_space_group_name_H-M 'P 1 21 1'
_cell_angle_alpha 90.00000
_cell_angle_beta 95.510(10)
_cell_angle_gamma 90.00000
_cell_formula_units_Z 2
_cell_length_a 10.980(2)
_cell_length_b 16.575(3)
_cell_length_c 11.640(2)
_cell_measurement_reflns_used 6088
_cell_measurement_temperature 168(2)
_cell_measurement_theta_max 26.35
_cell_measurement_theta_min 1.15
_cell_volume 2108.6(7)
_computing_cell_refinement SMART
_computing_data_collection 'SMART (Bruker, 1997)'
_computing_data_reduction 'SAINT (Bruker, 1997) and Xtal3.7 ADDREF SORTRF (Hall et al., 2000)'
_computing_molecular_graphics Xtal3.7
_computing_publication_material 'Xtal3.7 BONDLA CIFIO'
_computing_structure_refinement 'Xtal3.7 CRYLSQ'
_computing_structure_solution 'SIR97 (Altomare et al., 1994)'
_diffrn_ambient_temperature 168(2)
_diffrn_measured_fraction_theta_full .99
_diffrn_measured_fraction_theta_max .99
_diffrn_measurement_device_type 'Bruker P4'
_diffrn_measurement_method \w
_diffrn_radiation_monochromator graphite
_diffrn_radiation_source 'sealed tube'
_diffrn_radiation_type MoK\a
_diffrn_radiation_wavelength .71073
_diffrn_reflns_av_R_equivalents 0.0162
_diffrn_reflns_limit_h_max 13
_diffrn_reflns_limit_h_min -13
_diffrn_reflns_limit_k_max 20
_diffrn_reflns_limit_k_min -20
_diffrn_reflns_limit_l_max 14
_diffrn_reflns_limit_l_min -14
_diffrn_reflns_number 15919
_diffrn_reflns_theta_full 26.37
_diffrn_reflns_theta_max 26.37
_diffrn_standards_decay_% 0
_diffrn_standards_number 0
_exptl_absorpt_coefficient_mu .607
_exptl_absorpt_correction_T_max 0.913
_exptl_absorpt_correction_T_min 0.779
_exptl_absorpt_correction_type empirical
_exptl_absorpt_process_details '(SADABS; Bruker, 1997)'
_exptl_crystal_colour yellow
_exptl_crystal_density_diffrn 1.597
_exptl_crystal_density_meas ?
_exptl_crystal_description 'irregular hexagonal plate'
_exptl_crystal_F_000 1048
_exptl_crystal_size_max 0.60
_exptl_crystal_size_mid 0.42
_exptl_crystal_size_min 0.15
_refine_diff_density_max .366
_refine_diff_density_min -.307
_refine_ls_abs_structure_details 'Flack (1983), 3983 Friedel pairs'
_refine_ls_abs_structure_Flack 0.018(14)
_refine_ls_extinction_coef 13E2(3)
_refine_ls_extinction_expression 'Eq22 p292 "Cryst. Comp." Munksgaard 1970'
_refine_ls_extinction_method 'Zachariasen, Larson (1970)'
_refine_ls_goodness_of_fit_all 1.234
_refine_ls_goodness_of_fit_ref 1.236
_refine_ls_hydrogen_treatment noref
_refine_ls_matrix_type full
_refine_ls_number_constraints 0
_refine_ls_number_parameters 578
_refine_ls_number_reflns 8289
_refine_ls_number_restraints 0
_refine_ls_R_factor_all .024
_refine_ls_R_factor_gt .023
_refine_ls_shift/su_max .001
_refine_ls_shift/su_mean .00007
_refine_ls_structure_factor_coef Fsqd
_refine_ls_weighting_details 'w = 1/[\s^2^(F~o~^2^) + (0.05F~o~^2^)^2^]^1/2^'
_refine_ls_weighting_scheme calc
_refine_ls_wR_factor_all .057
_refine_ls_wR_factor_ref .057
_reflns_number_gt 4248
_reflns_number_total 8289
_reflns_threshold_expression 'Fsqd > 0'
_cod_data_source_file ob1131.cif
_cod_data_source_block I
_cod_depositor_comments
;
The following automatic conversions were performed:

'_exptl_crystal_density_meas' value 'not measured' was changed to '?'
- the value is perceived as not measured.

Automatic conversion script
Id: cif_fix_values 3008 2015-01-20 13:52:24Z robertas 
;
_cod_original_sg_symbol_Hall p_2yb
_cod_original_sg_symbol_H-M 'P 21'
_cod_original_formula_sum 'C34 H51 Cd1 N11 O18'
_cod_database_code 2013496
_cod_database_fobs_code 2013496

loop_
_symmetry_equiv_pos_as_xyz
+x,+y,+z
-x,1/2+y,-z

loop_
_atom_site_label
_atom_site_fract_x
_atom_site_fract_y
_atom_site_fract_z
_atom_site_U_iso_or_equiv
_atom_site_adp_type
_atom_site_calc_flag
_atom_site_calc_attached_atom
_atom_site_occupancy
_atom_site_disorder_assembly
_atom_site_disorder_group
Cd .51822(2) .19597 .751280(10) .01855(10) Uani ? ? 1.00000 ? ?
O1 .6529(2) .33695(15) .8223(2) .0275(12) Uani ? ? 1.00000 ? ?
O2 .7324(2) .17482(13) .73439(17) .0234(12) Uani ? ? 1.00000 ? ?
O3 .5936(2) .07227(15) .8702(2) .0304(13) Uani ? ? 1.00000 ? ?
O4 .5124(2) .22364(13) .95112(18) .0243(11) Uani ? ? 1.00000 ? ?
O1a .77320(18) .1933(2) .97763(16) .0318(10) Uani ? ? 1.00000 ? ?
O2a .9408(3) .26278(19) .8568(2) .0434(15) Uani ? ? 1.00000 ? ?
O3a 1.0705(3) .33873(17) .9565(2) .0354(14) Uani ? ? 1.00000 ? ?
O5a 1.1341(3) .1702(2) 1.4252(2) .054(2) Uani ? ? 1.00000 ? ?
O4a 1.2266(3) .2604(2) 1.3288(2) .0495(17) Uani ? ? 1.00000 ? ?
O7a .6641(3) .0977(3) 1.1182(3) .061(2) Uani ? ? 1.00000 ? ?
O6a .7553(5) .0623(3) 1.2757(4) .105(3) Uani ? ? 1.00000 ? ?
O1b .8145(3) .40135(17) 1.0135(2) .0346(13) Uani ? ? 1.00000 ? ?
O2b .9166(3) .55402(18) .9815(2) .0445(16) Uani ? ? 1.00000 ? ?
O3b 1.1079(3) .5270(2) 1.0215(3) .067(2) Uani ? ? 1.00000 ? ?
O5b 1.0755(3) .3724(3) 1.5056(2) .061(2) Uani ? ? 1.00000 ? ?
O4b 1.1854(4) .4676(3) 1.4382(3) .062(2) Uani ? ? 1.00000 ? ?
O7b .6442(3) .3355(2) 1.1335(3) .0487(18) Uani ? ? 1.00000 ? ?
O6b .7062(3) .2844(2) 1.2962(3) .059(2) Uani ? ? 1.00000 ? ?
N1 .4218(3) .3219(2) .6771(3) .0214(15) Uani ? ? 1.00000 ? ?
N2 .5517(2) .1965(3) .54702(18) .0240(11) Uani ? ? 1.00000 ? ?
N3 .4332(3) .0648(2) .6675(3) .0254(17) Uani ? ? 1.00000 ? ?
N4 .3044(2) .1894(2) .79980(19) .0232(12) Uani ? ? 1.00000 ? ?
N1a .9943(3) .28350(19) .9494(2) .0286(14) Uani ? ? 1.00000 ? ?
N2a 1.1423(3) .2126(2) 1.3393(2) .038(2) Uani ? ? 1.00000 ? ?
N3a .7508(3) .1013(2) 1.1876(3) .0356(17) Uani ? ? 1.00000 ? ?
N1b .9999(3) .5191(2) 1.0390(3) .0354(17) Uani ? ? 1.00000 ? ?
N2b 1.0972(3) .4214(2) 1.4301(3) .045(2) Uani ? ? 1.00000 ? ?
N3b .7211(3) .3288(2) 1.2140(3) .0349(17) Uani ? ? 1.00000 ? ?
N1c .7802(4) .4311(3) .5550(4) .052(2) Uani ? ? 1.00000 ? ?
C1 .4054(4) .3114(2) .5498(3) .0278(17) Uani ? ? 1.00000 ? ?
C2 .5185(4) .2792(2) .5015(3) .0282(18) Uani ? ? 1.00000 ? ?
C3 .4724(4) .1356(2) .4854(3) .0295(18) Uani ? ? 1.00000 ? ?
C4 .4727(4) .0559(2) .5499(3) .0315(18) Uani ? ? 1.00000 ? ?
C5 .2973(3) .0724(2) .6619(3) .0295(18) Uani ? ? 1.00000 ? ?
C6 .2557(3) .1065(2) .7728(3) .0285(17) Uani ? ? 1.00000 ? ?
C7 .2335(3) .2503(2) .7286(3) .0270(17) Uani ? ? 1.00000 ? ?
C8 .3022(3) .3299(2) .7236(3) .0261(17) Uani ? ? 1.00000 ? ?
C11 .4931(4) .3975(2) .7052(4) .026(2) Uani ? ? 1.00000 ? ?
C12 .5605(4) .3983(2) .8232(3) .0282(19) Uani ? ? 1.00000 ? ?
C13 .6130(4) .4827(3) .8468(4) .042(2) Uani ? ? 1.00000 ? ?
C21 .6816(3) .1787(2) .5334(3) .0278(18) Uani ? ? 1.00000 ? ?
C22 .7697(3) .2110(2) .6307(3) .0259(17) Uani ? ? 1.00000 ? ?
C23 .8993(3) .1880(4) .6098(3) .0365(18) Uani ? ? 1.00000 ? ?
C31 .4734(4) -.0063(3) .7373(4) .033(2) Uani ? ? 1.00000 ? ?
C32 .6023(4) .0042(2) .7965(3) .030(2) Uani ? ? 1.00000 ? ?
C33 .6444(5) -.0719(3) .8618(4) .047(3) Uani ? ? 1.00000 ? ?
C41 .2989(3) .2065(3) .9242(3) .0257(16) Uani ? ? 1.00000 ? ?
C42 .4146(3) .17944(19) .9965(3) .0254(17) Uani ? ? 1.00000 ? ?
C43 .4047(3) .1968(3) 1.1227(2) .0323(15) Uani ? ? 1.00000 ? ?
C1a .8573(2) .1950(3) 1.0574(2) .0243(12) Uani ? ? 1.00000 ? ?
C2a .9711(3) .2401(2) 1.0533(3) .0252(16) Uani ? ? 1.00000 ? ?
C3a 1.0606(3) .2465(2) 1.1437(3) .0279(17) Uani ? ? 1.00000 ? ?
C4a 1.0466(3) .2045(3) 1.2447(2) .0307(18) Uani ? ? 1.00000 ? ?
C5a .9450(4) .1583(2) 1.2572(3) .0294(17) Uani ? ? 1.00000 ? ?
C6a .8538(3) .1528(2) 1.1672(3) .0277(17) Uani ? ? 1.00000 ? ?
C1b .8646(3) .4140(2) 1.1115(3) .0267(16) Uani ? ? 1.00000 ? ?
C2b .9700(3) .4673(2) 1.1336(3) .0282(17) Uani ? ? 1.00000 ? ?
C3b 1.0466(4) .4701(3) 1.2334(3) .031(2) Uani ? ? 1.00000 ? ?
C4b 1.0156(4) .4219(2) 1.3256(3) .0331(18) Uani ? ? 1.00000 ? ?
C5b .9094(4) .3772(2) 1.3183(3) .0306(17) Uani ? ? 1.00000 ? ?
C6b .8334(3) .3748(2) 1.2172(3) .0267(16) Uani ? ? 1.00000 ? ?
C1c .8500(4) .4391(3) .6320(4) .043(2) Uani ? ? 1.00000 ? ?
C2c .9406(6) .4490(4) .7329(5) .065(3) Uani ? ? 1.00000 ? ?
H2 .77284 .19619 .78824 .02300 Uiso ? ? 1.00000 ? ?
H3 .67270 .07788 .90123 .03800 Uiso ? ? 1.00000 ? ?
H4 .58673 .20418 1.00000 .02300 Uiso ? ? 1.00000 ? ?
H1 .69012 .33096 .89241 .03500 Uiso ? ? 1.00000 ? ?
H1a .38577 .36216 .51470 .03400 Uiso ? ? 1.00000 ? ?
H1b .34003 .27471 .53087 .03400 Uiso ? ? 1.00000 ? ?
H2a .50388 .27599 .41945 .03500 Uiso ? ? 1.00000 ? ?
H2b .58490 .31460 .52140 .03500 Uiso ? ? 1.00000 ? ?
H3a .50050 .12611 .41181 .03700 Uiso ? ? 1.00000 ? ?
H3b .39083 .15533 .47554 .03700 Uiso ? ? 1.00000 ? ?
H4a .41842 .01969 .50723 .03900 Uiso ? ? 1.00000 ? ?
H4b .55317 .03444 .55570 .03900 Uiso ? ? 1.00000 ? ?
H5a .26234 .02035 .65036 .03700 Uiso ? ? 1.00000 ? ?
H5b .27012 .10686 .60075 .03700 Uiso ? ? 1.00000 ? ?
H6a .16941 .10861 .76521 .03600 Uiso ? ? 1.00000 ? ?
H6b .28354 .07163 .83475 .03600 Uiso ? ? 1.00000 ? ?
H7a .15880 .26050 .76140 .03400 Uiso ? ? 1.00000 ? ?
H7b .21684 .23053 .65277 .03400 Uiso ? ? 1.00000 ? ?
H8a .25343 .36631 .67685 .03300 Uiso ? ? 1.00000 ? ?
H8b .31594 .35083 .80012 .03300 Uiso ? ? 1.00000 ? ?
H11a .43878 .44163 .69828 .03200 Uiso ? ? 1.00000 ? ?
H11b .55203 .40279 .65024 .03200 Uiso ? ? 1.00000 ? ?
H12 .50882 .38729 .88247 .03500 Uiso ? ? 1.00000 ? ?
H13a .65535 .48398 .92219 .06300 Uiso ? ? 1.00000 ? ?
H13b .54834 .52104 .84262 .06300 Uiso ? ? 1.00000 ? ?
H13c .66790 .49543 .79158 .06300 Uiso ? ? 1.00000 ? ?
H21a .70185 .20191 .46277 .03500 Uiso ? ? 1.00000 ? ?
H21b .69118 .12174 .52986 .03500 Uiso ? ? 1.00000 ? ?
H22 .76841 .26827 .63652 .03300 Uiso ? ? 1.00000 ? ?
H23a .95467 .20817 .67069 .05500 Uiso ? ? 1.00000 ? ?
H23b .91848 .21036 .53857 .05500 Uiso ? ? 1.00000 ? ?
H23c .90573 .13088 .60677 .05500 Uiso ? ? 1.00000 ? ?
H31a .47185 -.05224 .68780 .04100 Uiso ? ? 1.00000 ? ?
H31b .41807 -.01490 .79422 .04100 Uiso ? ? 1.00000 ? ?
H32 .66113 .01278 .74353 .03800 Uiso ? ? 1.00000 ? ?
H33a .72470 -.06375 .89716 .07200 Uiso ? ? 1.00000 ? ?
H33b .64456 -.11551 .80824 .07200 Uiso ? ? 1.00000 ? ?
H33c .59044 -.08356 .91783 .07200 Uiso ? ? 1.00000 ? ?
H41a .23067 .17900 .94999 .03200 Uiso ? ? 1.00000 ? ?
H41b .28892 .26301 .93380 .03200 Uiso ? ? 1.00000 ? ?
H42 .42822 .12296 .99208 .03200 Uiso ? ? 1.00000 ? ?
H43a .47727 .18044 1.16699 .04800 Uiso ? ? 1.00000 ? ?
H43b .33644 .16964 1.14770 .04800 Uiso ? ? 1.00000 ? ?
H43c .39419 .25393 1.13254 .04800 Uiso ? ? 1.00000 ? ?
H3a' 1.13114 .27915 1.13732 .03500 Uiso ? ? 1.00000 ? ?
H5a' .93682 .12995 1.32692 .03600 Uiso ? ? 1.00000 ? ?
H3b' 1.11631 .50376 1.24038 .03900 Uiso ? ? 1.00000 ? ?
H5b' .88891 .34784 1.38385 .03900 Uiso ? ? 1.00000 ? ?
H2ca 1.00448 .48293 .71438 .09600 Uiso ? ? 1.00000 ? ?
H2cb .97227 .39750 .75673 .09600 Uiso ? ? 1.00000 ? ?
H2cc .90101 .47213 .79495 .09600 Uiso ? ? 1.00000 ? ?

loop_
_atom_site_aniso_label
_atom_site_aniso_U_11
_atom_site_aniso_U_22
_atom_site_aniso_U_33
_atom_site_aniso_U_12
_atom_site_aniso_U_13
_atom_site_aniso_U_23
Cd .01840(10) .02028(11) .01674(10) -.00020(16) .00043(6) .00156(10)
O1 .0318(14) .0258(13) .0236(11) .0078(11) -.0048(10) .0000(10)
O2 .0243(11) .0279(16) .0171(9) -.0030(8) -.0019(8) -.0022(8)
O3 .0288(13) .0341(15) .0279(12) -.0007(11) .0001(10) .0004(10)
O4 .0248(12) .0277(13) .0197(10) -.0038(8) -.0016(9) .0022(8)
O1a .0279(10) .0398(13) .0259(9) -.006(2) -.0075(8) .0033(15)
O2a .0458(16) .061(2) .0227(12) -.0200(14) -.0021(11) -.0052(12)
O3a .0291(14) .0388(16) .0374(14) -.0035(12) -.0004(12) -.0006(12)
O5a .0490(17) .081(3) .0297(14) .0071(15) -.0132(12) .0057(13)
O4a .0325(15) .080(2) .0339(14) -.0063(15) -.0093(12) -.0111(14)
O7a .0369(18) .097(3) .0484(17) -.0270(19) -.0049(14) .0248(18)
O6a .106(4) .130(4) .070(2) -.076(3) -.034(2) .064(3)
O1b .0368(15) .0372(15) .0277(12) -.0010(12) -.0070(11) .0011(11)
O2b .0512(18) .0401(16) .0407(15) .0043(13) -.0036(14) .0153(13)
O3b .042(2) .069(2) .091(3) -.0084(17) .0092(18) .043(2)
O5b .050(2) .101(3) .0303(15) .0151(18) -.0044(13) .0124(17)
O4b .060(3) .063(2) .057(2) .002(2) -.0301(18) -.0096(17)
O7b .0351(17) .057(2) .0515(18) -.0100(15) -.0057(15) -.0023(15)
O6b .057(2) .070(2) .0542(18) -.0152(18) .0233(16) .0167(17)
N1 .0213(17) .0254(18) .0173(14) -.0023(13) .0001(13) .0006(12)
N2 .0249(11) .0274(12) .0191(10) .001(2) -.0006(8) .0028(17)
N3 .0245(18) .0241(18) .0272(16) -.0037(14) .0005(14) -.0040(13)
N4 .0215(11) .0259(15) .0218(10) -.0019(16) -.0005(8) .0000(15)
N1a .0236(14) .0355(17) .0264(14) .0028(13) .0003(11) -.0044(12)
N2a .0353(16) .053(3) .0228(14) .0101(16) -.0063(12) -.0074(13)
N3a .040(2) .039(2) .0273(15) .0000(15) -.0017(14) .0026(14)
N1b .040(2) .0277(17) .0382(17) -.0033(14) .0027(15) .0076(13)
N2b .045(2) .057(2) .0316(18) .0175(19) -.0085(16) -.0033(17)
N3b .038(2) .0325(19) .0364(17) .0037(15) .0162(15) -.0014(15)
N1c .047(3) .060(3) .048(2) .011(2) .003(2) .0136(19)
C1 .032(2) .0287(19) .0210(15) .0001(15) -.0051(14) .0065(13)
C2 .032(2) .032(2) .0197(15) -.0008(16) -.0001(14) .0080(14)
C3 .031(2) .037(2) .0199(16) -.0035(16) .0011(14) -.0042(14)
C4 .035(2) .031(2) .0284(17) -.0023(16) .0030(15) -.0104(14)
C5 .0293(19) .030(2) .0284(18) -.0099(15) -.0016(15) -.0029(15)
C6 .0253(18) .028(2) .0323(17) -.0088(15) .0021(15) .0010(15)
C7 .0205(16) .032(2) .0283(16) .0010(14) -.0006(13) .0014(15)
C8 .0241(17) .0267(19) .0268(17) .0050(14) -.0013(15) .0045(15)
C11 .025(2) .021(2) .033(2) .0009(15) -.0016(16) .0047(15)
C12 .028(2) .022(2) .034(2) .0049(15) -.0009(16) -.0052(15)
C13 .039(2) .026(2) .059(3) .0048(19) -.013(2) -.0150(19)
C21 .0284(16) .033(3) .0222(14) -.0005(13) .0030(12) .0008(13)
C22 .0278(15) .026(3) .0241(14) -.0036(13) .0046(12) -.0002(12)
C23 .0272(15) .051(2) .0319(15) -.001(2) .0034(12) -.007(2)
C31 .035(2) .022(2) .043(3) -.0037(17) .004(2) -.0034(16)
C32 .033(2) .021(2) .037(2) .0040(17) .0030(17) .0038(15)
C33 .042(3) .034(3) .064(3) .001(2) .003(2) .016(2)
C41 .0254(14) .028(2) .0245(13) .0003(16) .0035(11) .0017(15)
C42 .0301(16) .022(2) .0240(14) -.0006(12) .0022(12) .0047(12)
C43 .0454(17) .0277(16) .0240(13) .004(3) .0048(12) .001(2)
C1a .0267(13) .0232(14) .0225(12) .001(2) -.0014(10) -.002(2)
C2a .0260(17) .0257(18) .0234(15) .0063(14) .0004(13) -.0048(13)
C3a .0216(16) .034(2) .0274(16) .0062(14) -.0022(13) -.0112(14)
C4a .0280(15) .039(3) .0233(13) .007(2) -.0071(11) -.0066(17)
C5a .037(2) .0305(18) .0197(15) .0111(16) -.0007(14) -.0016(13)
C6a .0292(18) .0276(19) .0259(16) .0024(14) .0006(14) -.0023(14)
C1b .0265(17) .0249(18) .0281(16) .0043(13) -.0010(14) .0013(13)
C2b .0333(19) .0236(18) .0271(17) .0022(14) -.0003(14) .0019(13)
C3b .030(2) .028(2) .036(2) .0001(16) .0005(16) -.0043(15)
C4b .035(2) .035(2) .0282(17) .0097(16) -.0047(15) -.0057(15)
C5b .037(2) .031(2) .0254(16) .0130(15) .0081(14) .0030(14)
C6b .0305(18) .0222(17) .0285(16) .0071(14) .0083(14) -.0017(13)
C1c .051(3) .035(2) .042(2) .0062(19) .009(2) .0105(18)
C2c .076(4) .062(4) .054(3) -.012(3) -.012(3) .005(3)

loop_
_atom_type_symbol
_atom_type_scat_dispersion_real
_atom_type_scat_dispersion_imag
_atom_type_scat_source
C .002 .002 'Int Tables Vol IV Tables 2.2B and 2.3.1'
H 0 0 'Int Tables Vol IV Tables 2.2B and 2.3.1'
Cd -1.005 1.202 'Int Tables Vol IV Tables 2.2B and 2.3.1'
N .004 .003 'Int Tables Vol IV Tables 2.2B and 2.3.1'
O .008 .006 'Int Tables Vol IV Tables 2.2B and 2.3.1'

loop_
_geom_angle_atom_site_label_1
_geom_angle_atom_site_label_2
_geom_angle_atom_site_label_3
_geom_angle
O1 H1 O1b 137.44
O1 H1 O1a 124.22
O2 H2 O1a 135.18
O3 H3 O1a 129.02
O4 H4 O1a 135.13
O2 H2 O2a 149.58
O3 H3 O7a 106.28
O1 Cd O2 70.03(7)
O1 Cd O3 111.57(7)
O1 Cd O4 67.61(7)
O1 Cd N1 66.37(9)
O1 Cd N2 99.05(10)
O1 Cd N3 169.13(10)
O1 Cd N4 116.65(10)
O2 Cd O3 70.13(8)
O2 Cd O4 103.08(7)
O2 Cd N1 119.11(10)
O2 Cd N2 71.39(7)
O2 Cd N3 99.86(10)
O2 Cd N4 166.22(9)
O3 Cd O4 70.37(8)
O3 Cd N1 166.74(10)
O3 Cd N2 117.23(11)
O3 Cd N3 66.95(9)
O3 Cd N4 96.09(10)
O4 Cd N1 97.41(9)
O4 Cd N2 166.66(10)
O4 Cd N3 120.02(9)
O4 Cd N4 70.70(8)
N1 Cd N2 75.79(12)
N1 Cd N3 117.67(11)
N1 Cd N4 74.40(12)
N2 Cd N3 73.25(12)
N2 Cd N4 117.29(7)
N3 Cd N4 74.10(12)
Cd O1 C12 103.6(2)
Cd O1 H1 110.99
C12 O1 H1 109.8
Cd O2 C22 111.50(17)
Cd O2 H2 109.82
C22 O2 H2 106.6
Cd O3 C32 110.1(2)
Cd O3 H3 112.19
C32 O3 H3 101.7
Cd O4 C42 110.57(16)
Cd O4 H4 113.37
C42 O4 H4 102.9
Cd N1 C1 104.9(2)
Cd N1 C8 108.4(2)
Cd N1 C11 115.8(2)
C1 N1 C8 110.5(3)
C1 N1 C11 109.1(3)
C8 N1 C11 108.1(3)
Cd N2 C2 107.1(2)
Cd N2 C3 109.5(2)
Cd N2 C21 109.91(16)
C2 N2 C3 110.0(2)
C2 N2 C21 110.4(3)
C3 N2 C21 109.9(3)
Cd N3 C4 108.2(2)
Cd N3 C5 106.0(2)
Cd N3 C31 113.3(2)
C4 N3 C5 110.3(3)
C4 N3 C31 109.3(3)
C5 N3 C31 109.7(3)
Cd N4 C6 108.7(2)
Cd N4 C7 107.6(2)
Cd N4 C41 110.14(17)
C6 N4 C7 110.5(2)
C6 N4 C41 109.5(3)
C7 N4 C41 110.4(3)
O2a N1a O3a 122.0(3)
O2a N1a C2a 119.1(3)
O3a N1a C2a 118.8(3)
O5a N2a O4a 124.1(3)
O5a N2a C4a 117.3(3)
O4a N2a C4a 118.6(3)
O7a N3a O6a 121.0(4)
O7a N3a C6a 120.2(3)
O6a N3a C6a 118.9(4)
O2b N1b O3b 122.7(4)
O2b N1b C2b 118.7(3)
O3b N1b C2b 118.6(3)
O5b N2b O4b 123.9(3)
O5b N2b C4b 117.3(4)
O4b N2b C4b 118.8(4)
O7b N3b O6b 121.6(4)
O7b N3b C6b 120.2(3)
O6b N3b C6b 118.2(3)
N1 C1 C2 112.8(3)
N1 C1 H1a 108.9
N1 C1 H1b 108.8
C2 C1 H1a 108.3
C2 C1 H1b 108.6
H1a C1 H1b 109.4
N2 C2 C1 111.8(3)
N2 C2 H2a 108.3
N2 C2 H2b 108.9
C1 C2 H2a 109.1
C1 C2 H2b 109.4
H2a C2 H2b 109.4
N2 C3 C4 112.5(3)
N2 C3 H3a 108.9
N2 C3 H3b 109.1
C4 C3 H3a 108.5
C4 C3 H3b 108.5
H3a C3 H3b 109.4
N3 C4 C3 112.5(3)
N3 C4 H4a 108.7
N3 C4 H4b 108.9
C3 C4 H4a 108.6
C3 C4 H4b 108.6
H4a C4 H4b 109.4
N3 C5 C6 112.0(3)
N3 C5 H5a 108.6
N3 C5 H5b 109.2
C6 C5 H5a 107.9
C6 C5 H5b 108.6
H5a C5 H5b 110.6
N4 C6 C5 112.9(3)
N4 C6 H6a 108.7
N4 C6 H6b 108.4
C5 C6 H6a 108.4
C5 C6 H6b 108.5
H6a C6 H6b 109.9
N4 C7 C8 112.1(3)
N4 C7 H7a 108.9
N4 C7 H7b 109.4
C8 C7 H7a 108.1
C8 C7 H7b 108.5
H7a C7 H7b 109.8
N1 C8 C7 113.5(3)
N1 C8 H8a 108.7
N1 C8 H8b 108.0
C7 C8 H8a 108.7
C7 C8 H8b 108.3
H8a C8 H8b 109.6
N1 C11 C12 114.3(3)
N1 C11 H11a 108.6
N1 C11 H11b 107.7
C12 C11 H11a 109.0
C12 C11 H11b 107.8
H11a C11 H11b 109.5
O1 C12 C11 106.0(3)
O1 C12 C13 113.3(3)
O1 C12 H12 109.9
C11 C12 C13 108.5(3)
C11 C12 H12 112.7
C13 C12 H12 106.6
C12 C13 H13a 109.1
C12 C13 H13b 109.6
C12 C13 H13c 109.6
H13a C13 H13b 109.2
H13a C13 H13c 109.6
H13b C13 H13c 109.8
N2 C21 C22 113.7(3)
N2 C21 H21a 108.6
N2 C21 H21b 108.4
C22 C21 H21a 108.4
C22 C21 H21b 108.5
H21a C21 H21b 109.1
O2 C22 C21 105.4(3)
O2 C22 C23 112.1(3)
O2 C22 H22 110.4
C21 C22 C23 109.5(3)
C21 C22 H22 113.1
C23 C22 H22 106.4
C22 C23 H23a 109.6
C22 C23 H23b 109.5
C22 C23 H23c 109.3
H23a C23 H23b 109.5
H23a C23 H23c 109.4
H23b C23 H23c 109.5
N3 C31 C32 112.0(4)
N3 C31 H31a 108.5
N3 C31 H31b 109.0
C32 C31 H31a 109.1
C32 C31 H31b 109.3
H31a C31 H31b 109.0
O3 C32 C31 104.5(3)
O3 C32 C33 112.9(3)
O3 C32 H32 111.2
C31 C32 C33 110.8(4)
C31 C32 H32 112.7
C33 C32 H32 104.9
C32 C33 H33a 109.0
C32 C33 H33b 108.8
C32 C33 H33c 109.6
H33a C33 H33b 109.3
H33a C33 H33c 110.4
H33b C33 H33c 109.7
N4 C41 C42 111.9(3)
N4 C41 H41a 108.9
N4 C41 H41b 108.6
C42 C41 H41a 109.0
C42 C41 H41b 109.0
H41a C41 H41b 109.5
O4 C42 C41 105.0(2)
O4 C42 C43 112.7(3)
O4 C42 H42 110.7
C41 C42 C43 110.3(3)
C41 C42 H42 112.8
C43 C42 H42 105.5
C42 C43 H43a 109.8
C42 C43 H43b 110.0
C42 C43 H43c 108.9
H43a C43 H43b 110.4
H43a C43 H43c 108.8
H43b C43 H43c 109.0
O1a C1a C2a 124.3(3)
O1a C1a C6a 124.2(3)
C2a C1a C6a 111.6(2)
N1a C2a C1a 120.0(3)
N1a C2a C3a 115.5(3)
C1a C2a C3a 124.5(3)
C2a C3a C4a 118.8(3)
C2a C3a H3a' 120.7
C4a C3a H3a' 120.5
N2a C4a C3a 117.7(3)
N2a C4a C5a 120.4(3)
C3a C4a C5a 121.8(3)
C4a C5a C6a 119.6(3)
C4a C5a H5a' 120.8
C6a C5a H5a' 119.6
N3a C6a C1a 120.6(3)
N3a C6a C5a 115.7(3)
C1a C6a C5a 123.6(3)
O1b C1b C2b 122.8(3)
O1b C1b C6b 125.6(3)
C2b C1b C6b 111.5(3)
N1b C2b C1b 117.0(3)
N1b C2b C3b 117.2(3)
C1b C2b C3b 125.7(3)
C2b C3b C4b 117.1(4)
C2b C3b H3b' 121.3
C4b C3b H3b' 121.6
N2b C4b C3b 118.2(3)
N2b C4b C5b 120.2(3)
C3b C4b C5b 121.6(3)
C4b C5b C6b 120.5(3)
C4b C5b H5b' 119.4
C6b C5b H5b' 120.1
N3b C6b C1b 118.7(3)
N3b C6b C5b 118.8(3)
C1b C6b C5b 122.4(3)
N1c C1c C2c 179.6(5)
C1c C2c H2ca 110.3
C1c C2c H2cb 109.4
C1c C2c H2cc 109.0
H2ca C2c H2cb 110.0
H2ca C2c H2cc 109.6
H2cb C2c H2cc 108.5

loop_
_geom_bond_atom_site_label_1
_geom_bond_atom_site_label_2
_geom_bond_site_symmetry_1
_geom_bond_site_symmetry_2
_geom_bond_distance
_geom_bond_publ_flag
Cd O1 . . 2.845(2) y
Cd O2 . . 2.404(2) y
Cd O3 . . 2.566(2) y
Cd O4 . . 2.378(2) y
Cd N1 . . 2.459(3) y
Cd N2 . . 2.440(2) y
Cd N3 . . 2.525(3) y
Cd N4 . . 2.469(2) y
O1 C12 . . 1.436(5) ?
O1 H1 . . .882 ?
O2 C22 . . 1.442(4) ?
O2 H2 . . .814 ?
O3 C32 . . 1.426(5) ?
O3 H3 . . .913 ?
O4 C42 . . 1.442(4) ?
O4 H4 . . 1.002 ?
O1a C1a . . 1.245(3) y
O1b C1b . . 1.236(4) y
O2a N1a . . 1.226(4) ?
O3a N1a . . 1.237(4) ?
O5a N2a . . 1.232(4) ?
O4a N2a . . 1.233(5) ?
O7a N3a . . 1.190(4) ?
O6a N3a . . 1.209(6) ?
O2b N1b . . 1.226(4) ?
O3b N1b . . 1.229(5) ?
O5b N2b . . 1.236(5) ?
O4b N2b . . 1.231(6) ?
O7b N3b . . 1.205(4) ?
O6b N3b . . 1.230(5) ?
N1 C1 . . 1.486(4) ?
N1 C8 . . 1.474(5) ?
N1 C11 . . 1.496(5) ?
N2 C2 . . 1.502(5) ?
N2 C3 . . 1.475(5) ?
N2 C21 . . 1.479(4) ?
N3 C4 . . 1.482(5) ?
N3 C5 . . 1.493(5) ?
N3 C31 . . 1.475(6) ?
N4 C6 . . 1.497(5) ?
N4 C7 . . 1.479(5) ?
N4 C41 . . 1.483(4) ?
N1a C2a . . 1.451(4) ?
N2a C4a . . 1.454(4) ?
N3a C6a . . 1.454(5) ?
N1b C2b . . 1.458(5) ?
N2b C4b . . 1.440(5) ?
N3b C6b . . 1.448(5) ?
N1c C1c . . 1.129(6) ?
C1 C2 . . 1.509(5) ?
C1 H1a . . .951 ?
C1 H1b . . .950 ?
C2 H2a . . .954 ?
C2 H2b . . .947 ?
C3 C4 . . 1.519(5) ?
C3 H3a . . .951 ?
C3 H3b . . .950 ?
C4 H4a . . .951 ?
C4 H4b . . .949 ?
C5 C6 . . 1.519(5) ?
C5 H5a . . .948 ?
C5 H5b . . .938 ?
C6 H6a . . .944 ?
C6 H6b . . .951 ?
C7 C8 . . 1.524(5) ?
C7 H7a . . .953 ?
C7 H7b . . .943 ?
C8 H8a . . .945 ?
C8 H8b . . .954 ?
C11 C12 . . 1.496(6) ?
C11 H11a . . .943 ?
C11 H11b . . .957 ?
C12 C13 . . 1.529(6) ?
C12 H12 . . .952 ?
C13 H13a . . .953 ?
C13 H13b . . .951 ?
C13 H13c . . .946 ?
C21 C22 . . 1.515(4) ?
C21 H21a . . .953 ?
C21 H21b . . .951 ?
C22 C23 . . 1.515(5) ?
C22 H22 . . .952 ?
C23 H23a . . .950 ?
C23 H23b . . .950 ?
C23 H23c . . .951 ?
C31 C32 . . 1.523(6) ?
C31 H31a . . .954 ?
C31 H31b . . .952 ?
C32 C33 . . 1.521(6) ?
C32 H32 . . .946 ?
C33 H33a . . .947 ?
C33 H33b . . .955 ?
C33 H33c . . .942 ?
C41 C42 . . 1.523(4) ?
C41 H41a . . .950 ?
C41 H41b . . .950 ?
C42 C43 . . 1.511(4) ?
C42 H42 . . .950 ?
C43 H43a . . .946 ?
C43 H43b . . .944 ?
C43 H43c . . .962 ?
C1a C2a . . 1.461(5) ?
C1a C6a . . 1.462(5) ?
C2a C3a . . 1.373(4) ?
C3a C4a . . 1.387(5) ?
C3a H3a' . . .954 ?
C4a C5a . . 1.373(6) ?
C5a C6a . . 1.381(5) ?
C5a H5a' . . .949 ?
C1b C2b . . 1.459(5) ?
C1b C6b . . 1.461(5) ?
C2b C3b . . 1.367(5) ?
C3b C4b . . 1.404(6) ?
C3b H3b' . . .945 ?
C4b C5b . . 1.378(5) ?
C5b C6b . . 1.376(5) ?
C5b H5b' . . .950 ?
C1c C2c . . 1.474(7) ?
C2c H2ca . . .940 ?
C2c H2cb . . .953 ?
C2c H2cc . . .958 ?

loop_
_geom_hbond_atom_site_label_D
_geom_hbond_atom_site_label_H
_geom_hbond_atom_site_label_A
_geom_hbond_distance_DH
_geom_hbond_distance_HA
_geom_hbond_distance_DA
_geom_hbond_angle_DHA
_geom_hbond_publ_flag
O1 H1 O1a 0.88 2.62 3.197(4) 124 y
O1 H1 O1b 0.88 2.20 2.913(3) 137 y
O2 H2 O1a 0.81 2.21 2.840(3) 135 y
O3 H3 O1a 0.91 2.34 3.000(4) 129 y
O4 H4 O1a 1.00 2.10 2.894(3) 135 y
